data_1520497
loop_
_publ_author_name
'Jurss, Jonah W.'
'Khnayzer, Rony S.'
'Panetier, Julien A.'
'El Roz, Karim A.'
'Nichols, Eva M.'
'Head-Gordon, Martin'
'Long, Jeffrey R.'
'Castellano, Felix N.'
'Chang, Christopher J.'

_publ_section_title
;
 Bioinspired design of redox-active ligands for multielectron catalysis:
 effects of positioning pyrazine reservoirs on cobalt for electro- and
 photocatalytic generation of hydrogen from water
;
_journal_issue 8
_journal_name_full 'Chem. Sci.'
_journal_page_first 4954
_journal_paper_doi 10.1039/C5SC01414J
_journal_volume 6
_journal_year 2015
_chemical_formula_sum 'C30 H32.5 F6 N6 O10 S2 Zn'
_chemical_formula_weight 880.61
_chemical_name_common jwj279
_chemical_name_systematic
;
 ?
;
_space_group_IT_number 2
_symmetry_cell_setting triclinic
_symmetry_space_group_name_Hall '-P 1'
_symmetry_space_group_name_H-M 'P -1'
_atom_sites_solution_hydrogens geom
_atom_sites_solution_primary direct
_atom_sites_solution_secondary difmap
_audit_creation_method SHELXL-97
_audit_update_record
;
2015-04-18 deposited with the CCDC.
2015-06-09 downloaded from the CCDC.
;
_cell_angle_alpha 71.5910(10)
_cell_angle_beta 78.6680(10)
_cell_angle_gamma 67.2350(10)
_cell_formula_units_Z 2
_cell_length_a 11.0677(5)
_cell_length_b 13.3087(6)
_cell_length_c 13.5558(6)
_cell_measurement_reflns_used 9854
_cell_measurement_temperature 100(2)
_cell_measurement_theta_max 25.35
_cell_measurement_theta_min 2.26
_cell_volume 1740.65(14)
_computing_cell_refinement 'Bruker SAINT'
_computing_data_collection 'Bruker APEX2'
_computing_data_reduction 'Bruker SAINT'
_computing_molecular_graphics ORTEP-32
_computing_publication_material WinGX
_computing_structure_refinement SHELXL-97
_computing_structure_solution SHELXS-97
_diffrn_ambient_temperature 100(2)
_diffrn_detector_area_resol_mean 8.366
_diffrn_measured_fraction_theta_full 0.985
_diffrn_measured_fraction_theta_max 0.979
_diffrn_measurement_device_type 'Bruker APEX-I CCD'
_diffrn_measurement_method 'phi and omega scans'
_diffrn_radiation_monochromator graphite
_diffrn_radiation_source 'fine-focus sealed tube'
_diffrn_radiation_type MoK\a
_diffrn_radiation_wavelength 0.71073
_diffrn_reflns_av_R_equivalents 0.0277
_diffrn_reflns_av_sigmaI/netI 0.0260
_diffrn_reflns_limit_h_max 12
_diffrn_reflns_limit_h_min -13
_diffrn_reflns_limit_k_max 15
_diffrn_reflns_limit_k_min -15
_diffrn_reflns_limit_l_max 16
_diffrn_reflns_limit_l_min -16
_diffrn_reflns_number 27273
_diffrn_reflns_theta_full 25.00
_diffrn_reflns_theta_max 25.35
_diffrn_reflns_theta_min 1.59
_exptl_absorpt_coefficient_mu 0.924
_exptl_absorpt_correction_T_max 0.8815
_exptl_absorpt_correction_T_min 0.8087
_exptl_absorpt_correction_type multi-scan
_exptl_absorpt_process_details SADABS
_exptl_crystal_colour white
_exptl_crystal_density_diffrn 1.680
_exptl_crystal_density_method 'not measured'
_exptl_crystal_description shards
_exptl_crystal_F_000 901
_exptl_crystal_size_max 0.24
_exptl_crystal_size_mid 0.16
_exptl_crystal_size_min 0.14
_refine_diff_density_max 0.429
_refine_diff_density_min -0.387
_refine_diff_density_rms 0.064
_refine_ls_extinction_method none
_refine_ls_goodness_of_fit_ref 1.054
_refine_ls_hydrogen_treatment mixed
_refine_ls_matrix_type full
_refine_ls_number_parameters 541
_refine_ls_number_reflns 6242
_refine_ls_number_restraints 9
_refine_ls_restrained_S_all 1.060
_refine_ls_R_factor_all 0.0408
_refine_ls_R_factor_gt 0.0341
_refine_ls_shift/su_max 0.001
_refine_ls_shift/su_mean 0.000
_refine_ls_structure_factor_coef Fsqd
_refine_ls_weighting_details 'calc w=1/[\s^2^(Fo^2^)+(0.0405P)^2^+1.5998P] where P=(Fo^2^+2Fc^2^)/3'
_refine_ls_weighting_scheme calc
_refine_ls_wR_factor_gt 0.0814
_refine_ls_wR_factor_ref 0.0856
_reflns_number_gt 5464
_reflns_number_total 6242
_reflns_threshold_expression >2sigma(I)
_cod_data_source_file c5sc01414j2.cif
_cod_data_source_block shelxl
_cod_depositor_comments
;
The following automatic conversions were performed:

'_symmetry_cell_setting' value 'Triclinic' changed to 'triclinic'
according to
/usr/data/users/saulius/crontab/automatic-downloads/rss-feeds/RSC/lib/dictionaries/cif_core.dic
dictionary named 'cif_core.dic' version 2.4.2 from 2011-04-26.

Automatic conversion script
Id: cif_fix_values 3271 2015-04-21 07:52:19Z andrius 

 Adding full bibliography for 1520493--1520498.cif.
;
_cod_original_sg_symbol_H-M P-1
_cod_original_formula_sum 'C30 H32.50 F6 N6 O10 S2 Zn'
_cod_database_code 1520497

loop_
_symmetry_equiv_pos_as_xyz
'x, y, z'
'-x, -y, -z'

loop_
_atom_site_label
_atom_site_type_symbol
_atom_site_fract_x
_atom_site_fract_y
_atom_site_fract_z
_atom_site_U_iso_or_equiv
_atom_site_adp_type
_atom_site_occupancy
_atom_site_symmetry_multiplicity
_atom_site_calc_flag
_atom_site_refinement_flags
_atom_site_disorder_assembly
_atom_site_disorder_group
C1 C 0.0989(2) 0.2879(2) 0.47433(18) 0.0233(5) Uani 1 1 d . . .
H1 H 0.1836 0.2326 0.4681 0.028 Uiso 1 1 calc R . .
C2 C 0.0514(3) 0.3728(2) 0.38595(19) 0.0245(5) Uani 1 1 d . . .
H2 H 0.1009 0.3741 0.3201 0.029 Uiso 1 1 calc R . .
C3 C -0.0692(3) 0.4550(2) 0.39622(19) 0.0242(5) Uani 1 1 d . . .
H3 H -0.1042 0.5149 0.3374 0.029 Uiso 1 1 calc R . .
C4 C -0.1388(2) 0.4494(2) 0.49304(19) 0.0233(5) Uani 1 1 d . . .
H4 H -0.2216 0.5064 0.5012 0.028 Uiso 1 1 calc R . .
C5 C -0.0879(2) 0.36050(19) 0.57895(18) 0.0188(5) Uani 1 1 d . . .
C6 C -0.1639(2) 0.34926(19) 0.68798(18) 0.0201(5) Uani 1 1 d . . .
C7 C -0.2931(2) 0.4510(2) 0.6821(2) 0.0291(6) Uani 1 1 d . . .
H7A H -0.2734 0.5210 0.6608 0.044 Uiso 1 1 calc R . .
H7B H -0.3427 0.4446 0.7508 0.044 Uiso 1 1 calc R . .
H7C H -0.3456 0.4523 0.6310 0.044 Uiso 1 1 calc R . .
C8 C -0.0816(2) 0.3479(2) 0.76846(18) 0.0206(5) Uani 1 1 d . . .
C9 C -0.1293(3) 0.4244(2) 0.82948(19) 0.0274(6) Uani 1 1 d . . .
H9 H -0.2163 0.4777 0.8242 0.033 Uiso 1 1 calc R . .
C10 C -0.0505(3) 0.4228(2) 0.89738(19) 0.0300(6) Uani 1 1 d . . .
H10 H -0.0829 0.4743 0.9396 0.036 Uiso 1 1 calc R . .
C11 C 0.0751(3) 0.3463(2) 0.9034(2) 0.0307(6) Uani 1 1 d . . .
H11 H 0.1319 0.3447 0.9485 0.037 Uiso 1 1 calc R . .
C12 C 0.1171(3) 0.2716(2) 0.84262(19) 0.0260(6) Uani 1 1 d . . .
H12 H 0.2043 0.2185 0.8466 0.031 Uiso 1 1 calc R . .
C13 C -0.1957(2) 0.2385(2) 0.72065(17) 0.0190(5) Uani 1 1 d . . .
C14 C -0.3244(2) 0.2408(2) 0.73797(18) 0.0216(5) Uani 1 1 d . . .
H14 H -0.3957 0.3108 0.7292 0.026 Uiso 1 1 calc R . .
C15 C -0.3477(2) 0.1406(2) 0.76805(18) 0.0235(5) Uani 1 1 d . . .
H15 H -0.4354 0.1409 0.7803 0.028 Uiso 1 1 calc R . .
C16 C -0.2431(2) 0.0395(2) 0.78028(18) 0.0232(5) Uani 1 1 d . . .
H16 H -0.2579 -0.0303 0.8013 0.028 Uiso 1 1 calc R . .
C17 C -0.1156(2) 0.0413(2) 0.76132(18) 0.0192(5) Uani 1 1 d . . .
C18 C 0.2414(2) -0.0181(2) 0.89362(18) 0.0203(5) Uani 1 1 d . . .
H18 H 0.2833 0.0360 0.8778 0.024 Uiso 1 1 calc R . .
C19 C 0.2757(3) -0.1091(2) 0.97934(19) 0.0262(6) Uani 1 1 d . . .
H19 H 0.3403 -0.1176 1.0211 0.031 Uiso 1 1 calc R . .
C20 C 0.2161(3) -0.1865(2) 1.0034(2) 0.0314(6) Uani 1 1 d . . .
H20 H 0.2357 -0.2486 1.0637 0.038 Uiso 1 1 calc R . .
C21 C 0.1270(3) -0.1733(2) 0.9390(2) 0.0353(7) Uani 1 1 d . . .
H21 H 0.0860 -0.2280 0.9539 0.042 Uiso 1 1 calc R . .
C22 C 0.0956(2) -0.0814(2) 0.85229(19) 0.0204(5) Uani 1 1 d . . .
C23 C 0.0050(2) -0.0701(2) 0.7728(2) 0.0225(5) Uani 1 1 d . . .
C24 C -0.0434(3) -0.1712(2) 0.8100(2) 0.0346(7) Uani 1 1 d . . .
H24A H 0.0323 -0.2418 0.8160 0.052 Uiso 1 1 calc R . .
H24B H -0.0999 -0.1651 0.7595 0.052 Uiso 1 1 calc R . .
H24C H -0.0934 -0.1711 0.8782 0.052 Uiso 1 1 calc R . .
C25 C 0.0885(2) -0.0737(2) 0.66708(19) 0.0224(5) Uani 1 1 d . . .
C26 C 0.1146(3) -0.1593(2) 0.6190(2) 0.0372(7) Uani 1 1 d . . .
H26 H 0.0721 -0.2133 0.6477 0.045 Uiso 1 1 calc R . .
C27 C 0.2586(3) -0.0899(2) 0.4929(2) 0.0323(6) Uani 1 1 d . . .
H27 H 0.3202 -0.0941 0.4333 0.039 Uiso 1 1 calc R . .
C28 C 0.2302(3) -0.0046(2) 0.53930(19) 0.0257(6) Uani 1 1 d . . .
H28 H 0.2723 0.0497 0.5102 0.031 Uiso 1 1 calc R . .
C29 C 0.4890(2) 0.2376(2) 0.27164(19) 0.0246(5) Uani 1 1 d . . .
C30 C 0.6246(3) 0.5332(3) 0.0762(2) 0.0369(7) Uani 1 1 d . . .
N1 N 0.03096(19) 0.28024(16) 0.56807(15) 0.0186(4) Uani 1 1 d . . .
N2 N 0.04069(19) 0.27016(16) 0.77799(15) 0.0199(4) Uani 1 1 d . . .
N3 N -0.09355(18) 0.13975(16) 0.73196(14) 0.0168(4) Uani 1 1 d . . .
N4 N 0.15187(18) -0.00221(16) 0.83140(15) 0.0178(4) Uani 1 1 d . . .
N5 N 0.14524(19) 0.00516(16) 0.62415(15) 0.0209(4) Uani 1 1 d . . .
N6 N 0.2001(3) -0.1674(2) 0.5312(2) 0.0476(7) Uani 1 1 d . . .
O1 O 0.29355(17) 0.13873(15) 0.66320(15) 0.0261(4) Uani 1 1 d D . .
O2 O 0.45296(19) 0.11656(17) 0.17173(14) 0.0343(5) Uani 1 1 d . . .
O3 O 0.48363(18) 0.03717(15) 0.35626(15) 0.0323(4) Uani 1 1 d . . .
O4 O 0.28051(17) 0.18655(17) 0.30078(15) 0.0339(4) Uani 1 1 d . . .
O5 O 0.82914(18) 0.44282(15) 0.17814(15) 0.0333(4) Uani 1 1 d . . .
O6 O 0.6212(2) 0.4334(2) 0.27195(16) 0.0517(6) Uani 1 1 d . . .
O7 O 0.65802(19) 0.61153(19) 0.21311(18) 0.0451(5) Uani 1 1 d . . .
O8 O 0.37177(19) 0.31480(16) 0.61002(15) 0.0282(4) Uani 1 1 d D . .
O9 O 0.5722(2) 0.3855(2) 0.48887(18) 0.0464(6) Uani 1 1 d D . .
F1 F 0.61930(14) 0.19916(13) 0.25151(12) 0.0325(4) Uani 1 1 d . . .
F2 F 0.43980(16) 0.33340(13) 0.19949(12) 0.0369(4) Uani 1 1 d . . .
F3 F 0.46316(16) 0.26192(13) 0.36354(12) 0.0352(4) Uani 1 1 d . . .
F4 F 0.67972(18) 0.59779(17) 0.00019(13) 0.0519(5) Uani 1 1 d . . .
F5 F 0.49512(17) 0.5888(2) 0.08287(15) 0.0610(6) Uani 1 1 d . . .
F6 F 0.6475(2) 0.44050(19) 0.04834(15) 0.0580(6) Uani 1 1 d . . .
S1 S 0.41842(6) 0.13356(5) 0.27459(5) 0.02253(14) Uani 1 1 d . . .
S2 S 0.69176(6) 0.50021(6) 0.19895(5) 0.02651(15) Uani 1 1 d . . .
Zn1 Zn 0.10321(2) 0.14004(2) 0.69764(2) 0.01625(9) Uani 1 1 d . . .
O10A O 0.3878(4) 0.1577(6) -0.0329(3) 0.042(2) Uani 0.552(12) 1 d PD A 1
O10B O 0.4224(5) 0.0754(6) -0.0170(4) 0.032(2) Uani 0.448(12) 1 d PD A 2
H1A H 0.316(3) 0.197(2) 0.643(3) 0.050(10) Uiso 1 1 d D . .
H1B H 0.357(3) 0.078(2) 0.662(3) 0.053(10) Uiso 1 1 d D . .
H8A H 0.363(3) 0.335(3) 0.6648(18) 0.041(9) Uiso 1 1 d D . .
H8B H 0.433(3) 0.328(3) 0.565(2) 0.051(11) Uiso 1 1 d D . .
H9A H 0.559(13) 0.438(7) 0.516(10) 0.38(8) Uiso 1 1 d D . .
H9B H 0.586(4) 0.392(3) 0.4253(16) 0.060(12) Uiso 1 1 d D . .
H10A H 0.402(5) 0.128(5) 0.0301(19) 0.108(19) Uiso 1 1 d D . .
H10B H 0.401(11) 0.209(7) -0.085(6) 0.33(7) Uiso 1 1 d D . .
H10C H 0.5000 0.0000 0.0000 0.10(2) Uiso 1 2 d SD . .

loop_
_atom_site_aniso_label
_atom_site_aniso_U_11
_atom_site_aniso_U_22
_atom_site_aniso_U_33
_atom_site_aniso_U_23
_atom_site_aniso_U_13
_atom_site_aniso_U_12
C1 0.0254(13) 0.0189(13) 0.0214(12) -0.0046(10) 0.0025(10) -0.0062(10)
C2 0.0313(14) 0.0213(13) 0.0209(12) -0.0024(10) -0.0008(11) -0.0123(11)
C3 0.0320(14) 0.0185(13) 0.0218(12) 0.0017(10) -0.0093(11) -0.0107(11)
C4 0.0211(13) 0.0172(12) 0.0290(13) -0.0032(10) -0.0060(10) -0.0044(10)
C5 0.0188(12) 0.0152(12) 0.0225(12) -0.0038(9) -0.0015(10) -0.0073(9)
C6 0.0178(12) 0.0144(12) 0.0238(12) -0.0059(10) 0.0012(10) -0.0020(9)
C7 0.0207(13) 0.0214(14) 0.0376(15) -0.0092(11) 0.0032(11) -0.0009(11)
C8 0.0258(13) 0.0168(12) 0.0203(12) -0.0045(10) 0.0045(10) -0.0118(10)
C9 0.0345(15) 0.0232(14) 0.0254(13) -0.0092(11) 0.0089(11) -0.0144(11)
C10 0.0480(17) 0.0272(15) 0.0228(13) -0.0118(11) 0.0116(12) -0.0244(13)
C11 0.0490(18) 0.0305(15) 0.0225(13) -0.0036(11) -0.0018(12) -0.0278(14)
C12 0.0354(15) 0.0230(13) 0.0233(13) -0.0011(10) -0.0058(11) -0.0164(11)
C13 0.0187(12) 0.0198(12) 0.0161(11) -0.0045(9) -0.0003(9) -0.0050(10)
C14 0.0147(12) 0.0276(14) 0.0191(12) -0.0071(10) -0.0015(9) -0.0029(10)
C15 0.0186(12) 0.0348(15) 0.0195(12) -0.0068(11) -0.0014(10) -0.0124(11)
C16 0.0230(13) 0.0269(14) 0.0227(13) -0.0019(10) -0.0065(10) -0.0133(11)
C17 0.0193(12) 0.0187(12) 0.0191(12) -0.0027(9) -0.0049(10) -0.0064(10)
C18 0.0188(12) 0.0221(13) 0.0221(12) -0.0084(10) -0.0026(10) -0.0069(10)
C19 0.0241(13) 0.0310(15) 0.0220(13) -0.0071(11) -0.0057(10) -0.0060(11)
C20 0.0272(14) 0.0333(15) 0.0262(14) 0.0128(12) -0.0112(11) -0.0148(12)
C21 0.0258(14) 0.0326(16) 0.0411(16) 0.0122(13) -0.0090(12) -0.0182(12)
C22 0.0156(12) 0.0183(12) 0.0244(12) -0.0011(10) -0.0023(10) -0.0063(10)
C23 0.0211(13) 0.0153(12) 0.0317(14) -0.0012(10) -0.0083(11) -0.0082(10)
C24 0.0271(14) 0.0177(13) 0.0593(19) 0.0008(13) -0.0153(13) -0.0114(11)
C25 0.0202(12) 0.0173(12) 0.0303(13) -0.0062(10) -0.0126(10) -0.0022(10)
C26 0.0411(17) 0.0280(15) 0.0502(18) -0.0163(13) -0.0147(14) -0.0105(13)
C27 0.0410(16) 0.0291(15) 0.0234(13) -0.0093(11) -0.0060(12) -0.0052(13)
C28 0.0290(14) 0.0220(13) 0.0197(12) -0.0037(10) -0.0054(11) -0.0019(11)
C29 0.0225(13) 0.0260(14) 0.0256(13) -0.0086(11) -0.0039(11) -0.0063(11)
C30 0.0284(15) 0.057(2) 0.0300(15) -0.0173(14) 0.0009(12) -0.0167(14)
N1 0.0183(10) 0.0150(10) 0.0199(10) -0.0036(8) -0.0002(8) -0.0046(8)
N2 0.0231(11) 0.0170(10) 0.0205(10) -0.0030(8) -0.0010(8) -0.0098(8)
N3 0.0168(10) 0.0159(10) 0.0173(10) -0.0028(8) -0.0018(8) -0.0065(8)
N4 0.0156(10) 0.0173(10) 0.0195(10) -0.0055(8) -0.0001(8) -0.0049(8)
N5 0.0207(11) 0.0163(10) 0.0219(10) -0.0039(8) -0.0069(9) -0.0010(8)
N6 0.0523(17) 0.0454(17) 0.0502(16) -0.0274(13) -0.0120(14) -0.0072(14)
O1 0.0175(9) 0.0173(10) 0.0401(11) -0.0036(8) 0.0002(8) -0.0068(8)
O2 0.0328(11) 0.0483(12) 0.0324(10) -0.0233(9) 0.0057(8) -0.0195(9)
O3 0.0288(10) 0.0255(10) 0.0381(11) -0.0067(8) 0.0015(8) -0.0082(8)
O4 0.0180(9) 0.0451(12) 0.0426(11) -0.0229(9) 0.0021(8) -0.0085(8)
O5 0.0249(10) 0.0277(10) 0.0461(12) -0.0094(9) -0.0038(9) -0.0077(8)
O6 0.0525(14) 0.0834(18) 0.0312(11) -0.0084(11) 0.0055(10) -0.0461(13)
O7 0.0285(11) 0.0538(14) 0.0660(14) -0.0439(12) 0.0040(10) -0.0098(10)
O8 0.0304(11) 0.0262(10) 0.0300(11) -0.0066(8) -0.0017(9) -0.0130(8)
O9 0.0596(15) 0.0626(16) 0.0316(12) -0.0089(11) 0.0018(11) -0.0422(13)
F1 0.0194(8) 0.0323(9) 0.0485(10) -0.0154(7) -0.0024(7) -0.0085(6)
F2 0.0390(9) 0.0251(8) 0.0407(9) -0.0002(7) -0.0125(7) -0.0075(7)
F3 0.0400(9) 0.0381(9) 0.0344(9) -0.0203(7) -0.0033(7) -0.0124(7)
F4 0.0494(11) 0.0660(13) 0.0300(9) 0.0001(9) -0.0047(8) -0.0191(10)
F5 0.0267(10) 0.1019(17) 0.0529(12) -0.0290(11) -0.0103(8) -0.0111(10)
F6 0.0610(13) 0.0882(16) 0.0554(12) -0.0483(11) 0.0060(10) -0.0404(12)
S1 0.0170(3) 0.0262(3) 0.0268(3) -0.0129(3) 0.0021(2) -0.0074(2)
S2 0.0223(3) 0.0375(4) 0.0261(3) -0.0138(3) 0.0012(3) -0.0145(3)
Zn1 0.01499(15) 0.01464(15) 0.01768(15) -0.00269(11) -0.00099(10) -0.00512(11)
O10A 0.041(2) 0.052(5) 0.036(3) -0.013(2) -0.0119(19) -0.015(3)
O10B 0.038(3) 0.025(5) 0.036(3) -0.012(2) -0.007(2) -0.010(3)

loop_
_atom_type_symbol
_atom_type_description
_atom_type_scat_dispersion_real
_atom_type_scat_dispersion_imag
_atom_type_scat_source
C C 0.0033 0.0016 'International Tables Vol C Tables 4.2.6.8 and 6.1.1.4'
H H 0.0000 0.0000 'International Tables Vol C Tables 4.2.6.8 and 6.1.1.4'
N N 0.0061 0.0033 'International Tables Vol C Tables 4.2.6.8 and 6.1.1.4'
O O 0.0106 0.0060 'International Tables Vol C Tables 4.2.6.8 and 6.1.1.4'
F F 0.0171 0.0103 'International Tables Vol C Tables 4.2.6.8 and 6.1.1.4'
S S 0.1246 0.1234 'International Tables Vol C Tables 4.2.6.8 and 6.1.1.4'
Zn Zn 0.2839 1.4301 'International Tables Vol C Tables 4.2.6.8 and 6.1.1.4'

loop_
_geom_angle_atom_site_label_1
_geom_angle_atom_site_label_2
_geom_angle_atom_site_label_3
_geom_angle
N1 C1 C2 123.1(2)
N1 C1 H1 118.4
C2 C1 H1 118.4
C3 C2 C1 118.2(2)
C3 C2 H2 120.9
C1 C2 H2 120.9
C2 C3 C4 119.2(2)
C2 C3 H3 120.4
C4 C3 H3 120.4
C3 C4 C5 120.3(2)
C3 C4 H4 119.9
C5 C4 H4 119.9
N1 C5 C4 120.1(2)
N1 C5 C6 117.94(19)
C4 C5 C6 122.0(2)
C7 C6 C5 108.63(19)
C7 C6 C8 109.2(2)
C5 C6 C8 110.29(19)
C7 C6 C13 109.29(19)
C5 C6 C13 109.12(18)
C8 C6 C13 110.29(18)
C6 C7 H7A 109.5
C6 C7 H7B 109.5
H7A C7 H7B 109.5
C6 C7 H7C 109.5
H7A C7 H7C 109.5
H7B C7 H7C 109.5
N2 C8 C9 119.9(2)
N2 C8 C6 117.9(2)
C9 C8 C6 122.2(2)
C10 C9 C8 120.1(3)
C10 C9 H9 119.9
C8 C9 H9 119.9
C11 C10 C9 119.3(2)
C11 C10 H10 120.4
C9 C10 H10 120.4
C10 C11 C12 118.4(2)
C10 C11 H11 120.8
C12 C11 H11 120.8
N2 C12 C11 123.1(3)
N2 C12 H12 118.5
C11 C12 H12 118.5
N3 C13 C14 120.9(2)
N3 C13 C6 117.7(2)
C14 C13 C6 121.4(2)
C15 C14 C13 119.3(2)
C15 C14 H14 120.3
C13 C14 H14 120.3
C14 C15 C16 119.7(2)
C14 C15 H15 120.2
C16 C15 H15 120.2
C15 C16 C17 119.1(2)
C15 C16 H16 120.5
C17 C16 H16 120.5
N3 C17 C16 120.9(2)
N3 C17 C23 118.2(2)
C16 C17 C23 120.8(2)
N4 C18 C19 123.1(2)
N4 C18 H18 118.4
C19 C18 H18 118.4
C20 C19 C18 119.1(2)
C20 C19 H19 120.4
C18 C19 H19 120.4
C19 C20 C21 118.5(2)
C19 C20 H20 120.7
C21 C20 H20 120.7
C20 C21 C22 121.0(2)
C20 C21 H21 119.5
C22 C21 H21 119.5
N4 C22 C21 119.9(2)
N4 C22 C23 118.0(2)
C21 C22 C23 121.9(2)
C24 C23 C22 109.1(2)
C24 C23 C25 109.1(2)
C22 C23 C25 107.45(19)
C24 C23 C17 109.1(2)
C22 C23 C17 111.34(19)
C25 C23 C17 110.67(19)
C23 C24 H24A 109.5
C23 C24 H24B 109.5
H24A C24 H24B 109.5
C23 C24 H24C 109.5
H24A C24 H24C 109.5
H24B C24 H24C 109.5
N5 C25 C26 119.1(2)
N5 C25 C23 118.0(2)
C26 C25 C23 122.8(2)
N6 C26 C25 121.7(3)
N6 C26 H26 119.2
C25 C26 H26 119.2
N6 C27 C28 120.4(3)
N6 C27 H27 119.8
C28 C27 H27 119.8
N5 C28 C27 122.5(3)
N5 C28 H28 118.7
C27 C28 H28 118.7
F2 C29 F1 108.1(2)
F2 C29 F3 107.6(2)
F1 C29 F3 107.68(19)
F2 C29 S1 111.44(16)
F1 C29 S1 111.29(17)
F3 C29 S1 110.58(17)
F6 C30 F4 107.3(2)
F6 C30 F5 108.7(2)
F4 C30 F5 108.0(3)
F6 C30 S2 111.2(2)
F4 C30 S2 110.65(19)
F5 C30 S2 110.89(19)
C1 N1 C5 119.1(2)
C1 N1 Zn1 120.99(16)
C5 N1 Zn1 119.80(15)
C12 N2 C8 119.1(2)
C12 N2 Zn1 121.59(17)
C8 N2 Zn1 119.20(15)
C17 N3 C13 120.1(2)
C17 N3 Zn1 120.01(15)
C13 N3 Zn1 119.84(15)
C18 N4 C22 118.2(2)
C18 N4 Zn1 121.80(16)
C22 N4 Zn1 119.92(15)
C28 N5 C25 118.7(2)
C28 N5 Zn1 121.95(17)
C25 N5 Zn1 119.35(16)
C27 N6 C26 117.6(3)
Zn1 O1 H1A 126(2)
Zn1 O1 H1B 120(2)
H1A O1 H1B 114(3)
H8A O8 H8B 115(3)
H9A O9 H9B 124(10)
O2 S1 O4 115.57(11)
O2 S1 O3 114.42(12)
O4 S1 O3 113.76(11)
O2 S1 C29 104.30(11)
O4 S1 C29 103.74(12)
O3 S1 C29 103.01(11)
O5 S2 O6 116.04(14)
O5 S2 O7 114.92(12)
O6 S2 O7 114.12(14)
O5 S2 C30 103.66(12)
O6 S2 C30 103.74(13)
O7 S2 C30 101.84(14)
O1 Zn1 N1 93.79(7)
O1 Zn1 N3 179.17(7)
N1 Zn1 N3 86.21(7)
O1 Zn1 N4 93.32(7)
N1 Zn1 N4 172.86(7)
N3 Zn1 N4 86.68(7)
O1 Zn1 N2 94.22(8)
N1 Zn1 N2 82.66(7)
N3 Zn1 N2 86.60(7)
N4 Zn1 N2 97.47(7)
O1 Zn1 N5 92.24(8)
N1 Zn1 N5 98.39(7)
N3 Zn1 N5 86.94(7)
N4 Zn1 N5 80.67(7)
N2 Zn1 N5 173.37(7)
H10A O10A H10B 141(8)
H10A O10B H10C 117(2)

loop_
_geom_bond_atom_site_label_1
_geom_bond_atom_site_label_2
_geom_bond_distance
C1 N1 1.339(3)
C1 C2 1.385(3)
C1 H1 0.9500
C2 C3 1.375(4)
C2 H2 0.9500
C3 C4 1.381(4)
C3 H3 0.9500
C4 C5 1.395(3)
C4 H4 0.9500
C5 N1 1.353(3)
C5 C6 1.544(3)
C6 C7 1.537(3)
C6 C8 1.544(3)
C6 C13 1.555(3)
C7 H7A 0.9800
C7 H7B 0.9800
C7 H7C 0.9800
C8 N2 1.349(3)
C8 C9 1.394(3)
C9 C10 1.378(4)
C9 H9 0.9500
C10 C11 1.368(4)
C10 H10 0.9500
C11 C12 1.375(4)
C11 H11 0.9500
C12 N2 1.340(3)
C12 H12 0.9500
C13 N3 1.349(3)
C13 C14 1.388(3)
C14 C15 1.376(4)
C14 H14 0.9500
C15 C16 1.381(4)
C15 H15 0.9500
C16 C17 1.392(3)
C16 H16 0.9500
C17 N3 1.347(3)
C17 C23 1.552(3)
C18 N4 1.339(3)
C18 C19 1.375(3)
C18 H18 0.9500
C19 C20 1.353(4)
C19 H19 0.9500
C20 C21 1.369(4)
C20 H20 0.9500
C21 C22 1.387(3)
C21 H21 0.9500
C22 N4 1.352(3)
C22 C23 1.548(3)
C23 C24 1.541(3)
C23 C25 1.548(4)
C24 H24A 0.9800
C24 H24B 0.9800
C24 H24C 0.9800
C25 N5 1.348(3)
C25 C26 1.394(4)
C26 N6 1.372(4)
C26 H26 0.9500
C27 N6 1.341(4)
C27 C28 1.370(4)
C27 H27 0.9500
C28 N5 1.341(3)
C28 H28 0.9500
C29 F2 1.328(3)
C29 F1 1.334(3)
C29 F3 1.335(3)
C29 S1 1.821(3)
C30 F6 1.321(4)
C30 F4 1.331(3)
C30 F5 1.334(3)
C30 S2 1.813(3)
N1 Zn1 2.1292(19)
N2 Zn1 2.152(2)
N3 Zn1 2.1368(19)
N4 Zn1 2.1421(19)
N5 Zn1 2.175(2)
O1 Zn1 2.0608(17)
O1 H1A 0.850(18)
O1 H1B 0.842(18)
O2 S1 1.4368(18)
O3 S1 1.4466(19)
O4 S1 1.4371(18)
O5 S2 1.4295(19)
O6 S2 1.435(2)
O7 S2 1.447(2)
O8 H8A 0.846(18)
O8 H8B 0.851(18)
O9 H9A 0.84(2)
O9 H9B 0.827(19)
O10A H10A 0.84(2)
O10A H10B 0.85(2)
O10B H10A 1.02(5)
O10B H10C 1.031(7)
